data_2220521
loop_
_publ_author_name
'Montazerozohori, M.'
'Habibi, M. H.'
'Amirnasr, M.'
'Saharin, Siti Munirah'
'Mohd Ali, Hapipah'

_publ_section_title '[Bis(3-phenylprop-2-enylidene)propane-1,3-diamine-\k^2^<i>N</i>,<i>N</i>']dibromidocobalt(II)'
_journal_coeditor_code HG2447
_journal_issue 1
_journal_name_full 'Acta Crystallographica Section E'
_journal_page_first m56
_journal_paper_doi 10.1107/S1600536808041408
_journal_volume 65
_journal_year 2009
_chemical_formula_iupac '[Co Br2 (C21 H22 N2)]'
_chemical_formula_moiety 'C21 H22 Br2 Co N2'
_chemical_formula_sum 'C21 H22 Br2 Co N2'
_chemical_formula_weight 521.16
_chemical_name_systematic
;
[Bis(3-phenylprop-2-enylidene)propane-1,3-diamine-
\k^2^<i>N</i>,<i>N</i>']dibromidocobalt(II)
;
_space_group_IT_number 14
_symmetry_cell_setting monoclinic
_symmetry_space_group_name_Hall '-P 2ybc'
_symmetry_space_group_name_H-M 'P 1 21/c 1'
_atom_sites_solution_hydrogens geom
_atom_sites_solution_primary direct
_atom_sites_solution_secondary difmap
_audit_creation_method SHELXL-97
_cell_angle_alpha 90.00
_cell_angle_beta 110.375(2)
_cell_angle_gamma 90.00
_cell_formula_units_Z 4
_cell_length_a 14.0306(19)
_cell_length_b 11.9962(16)
_cell_length_c 13.6738(19)
_cell_measurement_reflns_used 4346
_cell_measurement_temperature 100(2)
_cell_measurement_theta_max 29.64
_cell_measurement_theta_min 2.30
_cell_volume 2157.5(5)
_computing_cell_refinement 'SAINT (Bruker, 2007)'
_computing_data_collection 'APEX2 (Bruker, 2007)'
_computing_data_reduction 'SAINT (Bruker, 2007)'
_computing_molecular_graphics 'X-SEED (Barbour, 2001)'
_computing_publication_material 'publCIF (Westrip, 2009)'
_computing_structure_refinement 'SHELXL97 (Sheldrick, 2008)'
_computing_structure_solution 'SHELXS97 (Sheldrick, 2008)'
_diffrn_ambient_temperature 100(2)
_diffrn_measured_fraction_theta_full 1.000
_diffrn_measured_fraction_theta_max 1.000
_diffrn_measurement_device_type 'Bruker APEXII area-detector'
_diffrn_measurement_method 'omega scan'
_diffrn_radiation_monochromator graphite
_diffrn_radiation_source 'fine-focus sealed tube'
_diffrn_radiation_type MoK\a
_diffrn_radiation_wavelength 0.71073
_diffrn_reflns_av_R_equivalents 0.0230
_diffrn_reflns_av_sigmaI/netI 0.0287
_diffrn_reflns_limit_h_max 16
_diffrn_reflns_limit_h_min -16
_diffrn_reflns_limit_k_max 14
_diffrn_reflns_limit_k_min -14
_diffrn_reflns_limit_l_max 16
_diffrn_reflns_limit_l_min -15
_diffrn_reflns_number 9901
_diffrn_reflns_theta_full 25.00
_diffrn_reflns_theta_max 25.00
_diffrn_reflns_theta_min 2.30
_exptl_absorpt_coefficient_mu 4.506
_exptl_absorpt_correction_T_max 0.6589
_exptl_absorpt_correction_T_min 0.3230
_exptl_absorpt_correction_type multi-scan
_exptl_absorpt_process_details '(SADABS; Sheldrick, 1996)'
_exptl_crystal_colour green
_exptl_crystal_density_diffrn 1.604
_exptl_crystal_density_method 'not measured'
_exptl_crystal_description block
_exptl_crystal_F_000 1036
_exptl_crystal_size_max 0.32
_exptl_crystal_size_mid 0.12
_exptl_crystal_size_min 0.10
_refine_diff_density_max 0.963
_refine_diff_density_min -0.336
_refine_ls_extinction_method none
_refine_ls_goodness_of_fit_ref 1.011
_refine_ls_hydrogen_treatment constr
_refine_ls_matrix_type full
_refine_ls_number_parameters 235
_refine_ls_number_reflns 3802
_refine_ls_number_restraints 0
_refine_ls_restrained_S_all 1.011
_refine_ls_R_factor_all 0.0399
_refine_ls_R_factor_gt 0.0311
_refine_ls_shift/su_max 0.000
_refine_ls_shift/su_mean 0.000
_refine_ls_structure_factor_coef Fsqd
_refine_ls_weighting_details 'calc w=1/[\s^2^(Fo^2^)+(0.0450P)^2^+2.3760P] where P=(Fo^2^+2Fc^2^)/3'
_refine_ls_weighting_scheme calc
_refine_ls_wR_factor_gt 0.0766
_refine_ls_wR_factor_ref 0.0802
_reflns_number_gt 3275
_reflns_number_total 3802
_reflns_threshold_expression I>2\s(I)
_cod_data_source_file hg2447.cif
_cod_data_source_block I
_cod_depositor_comments
;
The following automatic conversions were performed:
'_symmetry_cell_setting' value 'Monoclinic' changed to 'monoclinic'
according to '/home/saulius/struct/CIF-dictionaries/cif_core.dic'
dictionary named 'cif_core.dic' version 2.4.1 from 2010-06-29.

Automatic conversion script
Id: cif_fix_enum 1527 2010-12-29 10:47:43Z saulius 

The following automatic conversions were performed:

'_symmetry_cell_setting' value 'Monoclinic' changed to 'monoclinic'
according to /home/saulius/struct/CIF-dictionaries/cif_core.dic
dictionary named 'cif_core.dic' version 2.4.1 from 2010-06-29.

Automatic conversion script
Id: cif_fix_values 1715 2011-07-08 13:25:40Z adriana 
;
_cod_original_sg_symbol_H-M 'P 21/c'
_cod_database_code 2220521
_cod_database_fobs_code 2220521

loop_
_symmetry_equiv_pos_as_xyz
'x, y, z'
'-x, y+1/2, -z+1/2'
'-x, -y, -z'
'x, -y-1/2, z-1/2'

loop_
_atom_site_type_symbol
_atom_site_label
_atom_site_fract_x
_atom_site_fract_y
_atom_site_fract_z
_atom_site_U_iso_or_equiv
_atom_site_adp_type
_atom_site_calc_flag
_atom_site_refinement_flags
_atom_site_occupancy
_atom_site_disorder_assembly
_atom_site_disorder_group
Br Br1 0.43506(3) 0.59326(3) 0.13742(3) 0.02898(11) Uani d . 1 . .
Br Br2 0.17275(3) 0.75199(3) 0.04140(3) 0.02782(11) Uani d . 1 . .
Co Co 0.28730(4) 0.63613(4) -0.00789(3) 0.02382(13) Uani d . 1 . .
N N1 0.3244(2) 0.6980(3) -0.1274(2) 0.0278(7) Uani d . 1 . .
N N2 0.2176(2) 0.4912(2) -0.0717(2) 0.0286(7) Uani d . 1 . .
C C1 0.3361(4) 1.0847(3) 0.0581(3) 0.0456(11) Uani d . 1 . .
H H1A 0.3094 1.0167 0.0732 0.055 Uiso calc R 1 . .
C C2 0.3418(4) 1.1776(4) 0.1210(4) 0.0498(11) Uani d . 1 . .
H H2A 0.3188 1.1725 0.1785 0.060 Uiso calc R 1 . .
C C3 0.3802(3) 1.2761(3) 0.1007(4) 0.0433(10) Uani d . 1 . .
H H3A 0.3846 1.3389 0.1444 0.052 Uiso calc R 1 . .
C C4 0.4120(3) 1.2839(3) 0.0176(3) 0.0397(10) Uani d . 1 . .
H H4A 0.4379 1.3527 0.0031 0.048 Uiso calc R 1 . .
C C5 0.4070(3) 1.1931(3) -0.0459(3) 0.0385(10) Uani d . 1 . .
H H5A 0.4295 1.2000 -0.1035 0.046 Uiso calc R 1 . .
C C6 0.3690(3) 1.0907(3) -0.0263(3) 0.0327(9) Uani d . 1 . .
C C7 0.3671(3) 0.9943(3) -0.0910(3) 0.0354(9) Uani d . 1 . .
H H7A 0.3832 1.0071 -0.1521 0.042 Uiso calc R 1 . .
C C8 0.3451(3) 0.8893(3) -0.0736(3) 0.0304(8) Uani d . 1 . .
H H8A 0.3283 0.8738 -0.0134 0.037 Uiso calc R 1 . .
C C9 0.3458(3) 0.7994(3) -0.1420(3) 0.0311(8) Uani d . 1 . .
H H9A 0.3631 0.8156 -0.2017 0.037 Uiso calc R 1 . .
C C10 0.3299(3) 0.6147(3) -0.2044(3) 0.0329(9) Uani d . 1 . .
H H10A 0.3895 0.5657 -0.1725 0.039 Uiso calc R 1 . .
H H10B 0.3389 0.6531 -0.2647 0.039 Uiso calc R 1 . .
C C11 0.2336(3) 0.5444(3) -0.2418(3) 0.0340(9) Uani d . 1 . .
H H11A 0.1745 0.5939 -0.2520 0.041 Uiso calc R 1 . .
H H11B 0.2267 0.5121 -0.3106 0.041 Uiso calc R 1 . .
C C12 0.2293(3) 0.4507(3) -0.1697(3) 0.0375(9) Uani d . 1 . .
H H12A 0.1714 0.4012 -0.2066 0.045 Uiso calc R 1 . .
H H12B 0.2924 0.4061 -0.1520 0.045 Uiso calc R 1 . .
C C13 0.1673(3) 0.4295(3) -0.0322(3) 0.0318(8) Uani d . 1 . .
H H13A 0.1370 0.3643 -0.0696 0.038 Uiso calc R 1 . .
C C14 0.1526(3) 0.4507(3) 0.0653(3) 0.0297(8) Uani d . 1 . .
H H14A 0.1831 0.5143 0.1055 0.036 Uiso calc R 1 . .
C C15 0.0965(3) 0.3817(3) 0.0998(3) 0.0313(8) Uani d . 1 . .
H H15A 0.0666 0.3201 0.0563 0.038 Uiso calc R 1 . .
C C16 0.0764(3) 0.3912(3) 0.1974(3) 0.0293(8) Uani d . 1 . .
C C17 0.0274(3) 0.3040(3) 0.2283(3) 0.0322(8) Uani d . 1 . .
H H17A 0.0061 0.2406 0.1844 0.039 Uiso calc R 1 . .
C C18 0.0091(3) 0.3078(3) 0.3206(3) 0.0354(9) Uani d . 1 . .
H H18A -0.0238 0.2471 0.3402 0.043 Uiso calc R 1 . .
C C19 0.0385(3) 0.3995(3) 0.3848(3) 0.0364(9) Uani d . 1 . .
H H19A 0.0262 0.4021 0.4488 0.044 Uiso calc R 1 . .
C C20 0.0866(3) 0.4888(4) 0.3552(3) 0.0373(9) Uani d . 1 . .
H H20A 0.1071 0.5521 0.3993 0.045 Uiso calc R 1 . .
C C21 0.1046(3) 0.4853(3) 0.2625(3) 0.0347(9) Uani d . 1 . .
H H21A 0.1362 0.5469 0.2424 0.042 Uiso calc R 1 . .

loop_
_atom_site_aniso_label
_atom_site_aniso_U_11
_atom_site_aniso_U_22
_atom_site_aniso_U_33
_atom_site_aniso_U_12
_atom_site_aniso_U_13
_atom_site_aniso_U_23
Br1 0.0299(2) 0.0322(2) 0.02463(19) 0.00440(15) 0.00925(15) 0.00136(15)
Br2 0.0296(2) 0.02873(19) 0.0292(2) 0.00210(15) 0.01535(15) -0.00126(15)
Co 0.0262(3) 0.0260(3) 0.0212(2) 0.0021(2) 0.0107(2) 0.00126(19)
N1 0.0265(16) 0.0358(18) 0.0228(15) 0.0092(14) 0.0106(13) 0.0055(13)
N2 0.0319(16) 0.0307(16) 0.0220(15) 0.0019(14) 0.0078(13) 0.0000(13)
C1 0.060(3) 0.034(2) 0.050(3) -0.014(2) 0.028(2) 0.004(2)
C2 0.068(3) 0.037(2) 0.052(3) -0.012(2) 0.030(2) -0.001(2)
C3 0.041(2) 0.032(2) 0.054(3) -0.0029(19) 0.013(2) 0.005(2)
C4 0.029(2) 0.027(2) 0.058(3) -0.0019(17) 0.0083(19) 0.012(2)
C5 0.027(2) 0.041(2) 0.048(2) 0.0038(18) 0.0133(18) 0.020(2)
C6 0.0232(19) 0.033(2) 0.040(2) -0.0012(16) 0.0086(17) 0.0112(17)
C7 0.030(2) 0.041(2) 0.038(2) 0.0031(18) 0.0145(17) 0.0157(18)
C8 0.0246(18) 0.038(2) 0.032(2) 0.0037(16) 0.0143(16) 0.0099(17)
C9 0.0229(18) 0.043(2) 0.030(2) 0.0056(17) 0.0127(16) 0.0143(18)
C10 0.034(2) 0.043(2) 0.0262(19) 0.0143(18) 0.0161(17) 0.0061(17)
C11 0.042(2) 0.039(2) 0.0235(19) 0.0099(19) 0.0144(17) -0.0010(17)
C12 0.053(3) 0.035(2) 0.027(2) 0.0027(19) 0.0169(19) -0.0055(17)
C13 0.034(2) 0.0276(19) 0.031(2) -0.0017(17) 0.0072(17) -0.0023(16)
C14 0.0291(19) 0.0301(19) 0.0258(18) -0.0031(16) 0.0044(15) 0.0005(16)
C15 0.028(2) 0.0303(19) 0.032(2) -0.0077(16) 0.0060(16) -0.0031(16)
C16 0.0198(18) 0.033(2) 0.032(2) -0.0022(16) 0.0039(15) 0.0016(16)
C17 0.029(2) 0.028(2) 0.038(2) -0.0001(16) 0.0100(17) 0.0014(17)
C18 0.0249(19) 0.036(2) 0.046(2) 0.0023(17) 0.0140(18) 0.0096(19)
C19 0.030(2) 0.047(2) 0.035(2) 0.0060(19) 0.0141(17) 0.0045(19)
C20 0.032(2) 0.041(2) 0.040(2) -0.0026(18) 0.0141(18) -0.0102(18)
C21 0.030(2) 0.035(2) 0.039(2) -0.0036(17) 0.0121(17) 0.0011(18)

loop_
_atom_type_symbol
_atom_type_description
_atom_type_scat_dispersion_real
_atom_type_scat_dispersion_imag
_atom_type_scat_source
C C 0.0033 0.0016 'International Tables Vol C Tables 4.2.6.8 and 6.1.1.4'
H H 0.0000 0.0000 'International Tables Vol C Tables 4.2.6.8 and 6.1.1.4'
N N 0.0061 0.0033 'International Tables Vol C Tables 4.2.6.8 and 6.1.1.4'
Co Co 0.3494 0.9721 'International Tables Vol C Tables 4.2.6.8 and 6.1.1.4'
Br Br -0.2901 2.4595 'International Tables Vol C Tables 4.2.6.8 and 6.1.1.4'

loop_
_geom_angle_atom_site_label_1
_geom_angle_atom_site_label_2
_geom_angle_atom_site_label_3
_geom_angle_site_symmetry_1
_geom_angle_site_symmetry_3
_geom_angle
_geom_angle_publ_flag
N1 Co N2 . . 100.80(12) ?
N1 Co Br1 . . 111.12(8) ?
N2 Co Br1 . . 108.83(9) ?
N1 Co Br2 . . 113.70(8) ?
N2 Co Br2 . . 110.32(8) ?
Br1 Co Br2 . . 111.49(2) ?
C9 N1 C10 . . 117.3(3) ?
C9 N1 Co . . 127.8(3) ?
C10 N1 Co . . 114.9(2) ?
C13 N2 C12 . . 116.6(3) ?
C13 N2 Co . . 124.9(2) ?
C12 N2 Co . . 118.5(2) ?
C6 C1 C2 . . 120.6(4) ?
C6 C1 H1A . . 119.7 ?
C2 C1 H1A . . 119.7 ?
C3 C2 C1 . . 120.6(4) ?
C3 C2 H2A . . 119.7 ?
C1 C2 H2A . . 119.7 ?
C4 C3 C2 . . 119.7(4) ?
C4 C3 H3A . . 120.1 ?
C2 C3 H3A . . 120.1 ?
C3 C4 C5 . . 120.7(4) ?
C3 C4 H4A . . 119.6 ?
C5 C4 H4A . . 119.6 ?
C4 C5 C6 . . 120.8(4) ?
C4 C5 H5A . . 119.6 ?
C6 C5 H5A . . 119.6 ?
C1 C6 C5 . . 117.6(4) ?
C1 C6 C7 . . 121.8(3) ?
C5 C6 C7 . . 120.6(3) ?
C8 C7 C6 . . 126.7(3) ?
C8 C7 H7A . . 116.6 ?
C6 C7 H7A . . 116.6 ?
C7 C8 C9 . . 122.6(3) ?
C7 C8 H8A . . 118.7 ?
C9 C8 H8A . . 118.7 ?
N1 C9 C8 . . 123.9(3) ?
N1 C9 H9A . . 118.1 ?
C8 C9 H9A . . 118.1 ?
N1 C10 C11 . . 110.7(3) ?
N1 C10 H10A . . 109.5 ?
C11 C10 H10A . . 109.5 ?
N1 C10 H10B . . 109.5 ?
C11 C10 H10B . . 109.5 ?
H10A C10 H10B . . 108.1 ?
C12 C11 C10 . . 115.2(3) ?
C12 C11 H11A . . 108.5 ?
C10 C11 H11A . . 108.5 ?
C12 C11 H11B . . 108.5 ?
C10 C11 H11B . . 108.5 ?
H11A C11 H11B . . 107.5 ?
N2 C12 C11 . . 112.8(3) ?
N2 C12 H12A . . 109.0 ?
C11 C12 H12A . . 109.0 ?
N2 C12 H12B . . 109.0 ?
C11 C12 H12B . . 109.0 ?
H12A C12 H12B . . 107.8 ?
N2 C13 C14 . . 124.9(3) ?
N2 C13 H13A . . 117.5 ?
C14 C13 H13A . . 117.5 ?
C15 C14 C13 . . 120.6(3) ?
C15 C14 H14A . . 119.7 ?
C13 C14 H14A . . 119.7 ?
C14 C15 C16 . . 126.8(3) ?
C14 C15 H15A . . 116.6 ?
C16 C15 H15A . . 116.6 ?
C17 C16 C21 . . 118.0(3) ?
C17 C16 C15 . . 119.3(3) ?
C21 C16 C15 . . 122.7(3) ?
C18 C17 C16 . . 121.5(4) ?
C18 C17 H17A . . 119.3 ?
C16 C17 H17A . . 119.3 ?
C17 C18 C19 . . 120.2(4) ?
C17 C18 H18A . . 119.9 ?
C19 C18 H18A . . 119.9 ?
C18 C19 C20 . . 119.6(4) ?
C18 C19 H19A . . 120.2 ?
C20 C19 H19A . . 120.2 ?
C21 C20 C19 . . 120.3(4) ?
C21 C20 H20A . . 119.8 ?
C19 C20 H20A . . 119.8 ?
C20 C21 C16 . . 120.4(4) ?
C20 C21 H21A . . 119.8 ?
C16 C21 H21A . . 119.8 ?

loop_
_geom_bond_atom_site_label_1
_geom_bond_atom_site_label_2
_geom_bond_site_symmetry_2
_geom_bond_distance
_geom_bond_publ_flag
Br1 Co . 2.3753(6) ?
Br2 Co . 2.3924(6) ?
Co N1 . 2.021(3) ?
Co N2 . 2.037(3) ?
N1 C9 . 1.286(5) ?
N1 C10 . 1.474(5) ?
N2 C13 . 1.266(5) ?
N2 C12 . 1.487(4) ?
C1 C6 . 1.386(5) ?
C1 C2 . 1.393(6) ?
C1 H1A . 0.9500 ?
C2 C3 . 1.366(6) ?
C2 H2A . 0.9500 ?
C3 C4 . 1.361(6) ?
C3 H3A . 0.9500 ?
C4 C5 . 1.379(6) ?
C4 H4A . 0.9500 ?
C5 C6 . 1.402(5) ?
C5 H5A . 0.9500 ?
C6 C7 . 1.451(6) ?
C7 C8 . 1.338(5) ?
C7 H7A . 0.9500 ?
C8 C9 . 1.429(5) ?
C8 H8A . 0.9500 ?
C9 H9A . 0.9500 ?
C10 C11 . 1.523(5) ?
C10 H10A . 0.9900 ?
C10 H10B . 0.9900 ?
C11 C12 . 1.510(5) ?
C11 H11A . 0.9900 ?
C11 H11B . 0.9900 ?
C12 H12A . 0.9900 ?
C12 H12B . 0.9900 ?
C13 C14 . 1.441(5) ?
C13 H13A . 0.9500 ?
C14 C15 . 1.336(5) ?
C14 H14A . 0.9500 ?
C15 C16 . 1.461(5) ?
C15 H15A . 0.9500 ?
C16 C17 . 1.396(5) ?
C16 C21 . 1.406(5) ?
C17 C18 . 1.373(5) ?
C17 H17A . 0.9500 ?
C18 C19 . 1.379(6) ?
C18 H18A . 0.9500 ?
C19 C20 . 1.399(6) ?
C19 H19A . 0.9500 ?
C20 C21 . 1.376(5) ?
C20 H20A . 0.9500 ?
C21 H21A . 0.9500 ?

loop_
_geom_torsion_atom_site_label_1
_geom_torsion_atom_site_label_2
_geom_torsion_atom_site_label_3
_geom_torsion_atom_site_label_4
_geom_torsion_site_symmetry_1
_geom_torsion_site_symmetry_2
_geom_torsion_site_symmetry_3
_geom_torsion_site_symmetry_4
_geom_torsion
_geom_torsion_publ_flag
N2 Co N1 C9 . . . . 160.1(3) ?
Br1 Co N1 C9 . . . . -84.6(3) ?
Br2 Co N1 C9 . . . . 42.1(3) ?
N2 Co N1 C10 . . . . -21.7(3) ?
Br1 Co N1 C10 . . . . 93.5(2) ?
Br2 Co N1 C10 . . . . -139.7(2) ?
N1 Co N2 C13 . . . . -169.1(3) ?
Br1 Co N2 C13 . . . . 74.0(3) ?
Br2 Co N2 C13 . . . . -48.7(3) ?
N1 Co N2 C12 . . . . 13.6(3) ?
Br1 Co N2 C12 . . . . -103.3(3) ?
Br2 Co N2 C12 . . . . 134.1(2) ?
C6 C1 C2 C3 . . . . -0.2(7) ?
C1 C2 C3 C4 . . . . 0.8(7) ?
C2 C3 C4 C5 . . . . -0.7(6) ?
C3 C4 C5 C6 . . . . 0.0(6) ?
C2 C1 C6 C5 . . . . -0.5(6) ?
C2 C1 C6 C7 . . . . 177.9(4) ?
C4 C5 C6 C1 . . . . 0.6(6) ?
C4 C5 C6 C7 . . . . -177.8(3) ?
C1 C6 C7 C8 . . . . -7.3(6) ?
C5 C6 C7 C8 . . . . 171.1(4) ?
C6 C7 C8 C9 . . . . -179.6(4) ?
C10 N1 C9 C8 . . . . -179.2(3) ?
Co N1 C9 C8 . . . . -1.1(5) ?
C7 C8 C9 N1 . . . . -179.6(4) ?
C9 N1 C10 C11 . . . . -130.3(3) ?
Co N1 C10 C11 . . . . 51.3(3) ?
N1 C10 C11 C12 . . . . -80.7(4) ?
C13 N2 C12 C11 . . . . 147.5(4) ?
Co N2 C12 C11 . . . . -35.0(4) ?
C10 C11 C12 N2 . . . . 70.0(4) ?
C12 N2 C13 C14 . . . . 176.2(3) ?
Co N2 C13 C14 . . . . -1.1(5) ?
N2 C13 C14 C15 . . . . 178.7(4) ?
C13 C14 C15 C16 . . . . 178.8(4) ?
C14 C15 C16 C17 . . . . -171.5(4) ?
C14 C15 C16 C21 . . . . 8.5(6) ?
C21 C16 C17 C18 . . . . -1.7(5) ?
C15 C16 C17 C18 . . . . 178.3(3) ?
C16 C17 C18 C19 . . . . 0.6(6) ?
C17 C18 C19 C20 . . . . 0.2(6) ?
C18 C19 C20 C21 . . . . 0.0(6) ?
C19 C20 C21 C16 . . . . -1.2(6) ?
C17 C16 C21 C20 . . . . 1.9(5) ?
C15 C16 C21 C20 . . . . -178.0(4) ?
